data_4339481
loop_
_publ_author_name
'Lee, Min Hyung'
'Gabba\"i, Fran\,cois P'

_publ_section_title
;
 Synthesis and properties of a cationic bidentate Lewis acid.
;
_journal_issue 20
_journal_name_full 'Inorganic chemistry'
_journal_page_first 8132
_journal_page_last 8138
_journal_paper_doi 10.1021/ic700360a
_journal_volume 46
_journal_year 2007
_chemical_formula_moiety 1-{Mes2B}-(m2-F)-8-{(2,6-Me2-4-Me3NC6H2)Hg}C10H6-MeCN
_chemical_formula_sum 'C82 H96 B2 F2 Hg2 N4'
_chemical_formula_weight 1598.43
_chemical_name_systematic
; 
 ? 
;
_space_group_IT_number 14
_symmetry_cell_setting monoclinic
_symmetry_space_group_name_Hall '-P 2ybc'
_symmetry_space_group_name_H-M 'P 1 21/c 1'
_atom_sites_solution_hydrogens geom
_atom_sites_solution_primary direct
_atom_sites_solution_secondary difmap
_audit_creation_method SHELXL-97
_cell_angle_alpha 90.00
_cell_angle_beta 125.81(2)
_cell_angle_gamma 90.00
_cell_formula_units_Z 4
_cell_length_a 23.700(5)
_cell_length_b 11.660(2)
_cell_length_c 32.091(11)
_cell_measurement_temperature 140(2)
_cell_volume 7192(4)
_computing_structure_refinement 'SHELXL-97 (Sheldrick, 1997)'
_computing_structure_solution 'SHELXS-97 (Sheldrick, 1990)'
_diffrn_ambient_temperature 140(2)
_diffrn_measured_fraction_theta_full 0.999
_diffrn_measured_fraction_theta_max 0.999
_diffrn_measurement_device_type 'CCD area detector'
_diffrn_measurement_method 'phi and omega scans'
_diffrn_radiation_monochromator graphite
_diffrn_radiation_source 'fine-focus sealed tube'
_diffrn_radiation_type MoK\a
_diffrn_radiation_wavelength 0.71073
_diffrn_reflns_av_R_equivalents 0.0470
_diffrn_reflns_av_sigmaI/netI 0.0350
_diffrn_reflns_limit_h_max 28
_diffrn_reflns_limit_h_min -28
_diffrn_reflns_limit_k_max 13
_diffrn_reflns_limit_k_min -13
_diffrn_reflns_limit_l_max 38
_diffrn_reflns_limit_l_min -38
_diffrn_reflns_number 66176
_diffrn_reflns_theta_full 25.00
_diffrn_reflns_theta_max 25.00
_diffrn_reflns_theta_min 1.28
_exptl_absorpt_coefficient_mu 4.316
_exptl_absorpt_correction_T_max 1
_exptl_absorpt_correction_T_min 0.481484
_exptl_absorpt_correction_type multi-scan
_exptl_absorpt_process_details SADABS
_exptl_crystal_colour colorless
_exptl_crystal_density_diffrn 1.476
_exptl_crystal_density_method 'not measured'
_exptl_crystal_description block
_exptl_crystal_F_000 3216
_exptl_crystal_size_max 0.40
_exptl_crystal_size_mid 0.15
_exptl_crystal_size_min 0.05
_refine_diff_density_max 2.487
_refine_diff_density_min -1.624
_refine_diff_density_rms 0.142
_refine_ls_extinction_method none
_refine_ls_goodness_of_fit_ref 1.004
_refine_ls_hydrogen_treatment constr
_refine_ls_matrix_type full
_refine_ls_number_parameters 817
_refine_ls_number_reflns 12657
_refine_ls_number_restraints 0
_refine_ls_restrained_S_all 1.004
_refine_ls_R_factor_all 0.0492
_refine_ls_R_factor_gt 0.0403
_refine_ls_shift/su_max 0.000
_refine_ls_shift/su_mean 0.000
_refine_ls_structure_factor_coef Fsqd
_refine_ls_weighting_details 'calc w=1/[\s^2^(Fo^2^)+(0.0770P)^2^+36.0000P] where P=(Fo^2^+2Fc^2^)/3'
_refine_ls_weighting_scheme calc
_refine_ls_wR_factor_gt 0.1149
_refine_ls_wR_factor_ref 0.1241
_reflns_number_gt 10919
_reflns_number_total 12657
_reflns_threshold_expression >2sigma(I)
_cod_data_source_file ic700360a-file002.cif
_cod_data_source_block 4-F
_cod_depositor_comments
;
The following automatic conversions were performed:

'_symmetry_cell_setting' value 'Monoclinic' changed to 'monoclinic'
according to
/usr/data/users/saulius/automatic-downloads/retrospective/ACS/lib/dictionaries/cif_core.dic
dictionary named 'cif_core.dic' version 2.4.2 from 2011-04-26.

Automatic conversion script
Id: cif_fix_values 2281 2013-09-26 08:29:07Z andrius 
;
_cod_original_cell_volume 7192(3)
_cod_original_sg_symbol_H-M P21/c
_cod_database_code 4339481

loop_
_symmetry_equiv_pos_as_xyz
'x, y, z'
'-x, y+1/2, -z+1/2'
'-x, -y, -z'
'x, -y-1/2, z-1/2'

loop_
_atom_site_label
_atom_site_type_symbol
_atom_site_fract_x
_atom_site_fract_y
_atom_site_fract_z
_atom_site_U_iso_or_equiv
_atom_site_adp_type
_atom_site_occupancy
_atom_site_symmetry_multiplicity
_atom_site_calc_flag
_atom_site_refinement_flags
_atom_site_disorder_assembly
_atom_site_disorder_group
Hg1 Hg 0.161476(12) 0.024045(19) -0.455338(9) 0.02331(9) Uani 1 1 d . . .
F1 F 0.21421(17) -0.0828(3) -0.36812(13) 0.0244(7) Uani 1 1 d . . .
N1 N -0.0935(3) -0.1820(5) -0.6647(2) 0.0348(13) Uani 1 1 d . . .
C1 C 0.3128(3) 0.0535(5) -0.3254(2) 0.0208(12) Uani 1 1 d . . .
C2 C 0.3711(3) 0.0659(5) -0.2754(2) 0.0245(13) Uani 1 1 d . . .
H2A H 0.3965 -0.0012 -0.2573 0.029 Uiso 1 1 calc R . .
C3 C 0.3950(3) 0.1717(5) -0.2496(2) 0.0256(13) Uani 1 1 d . . .
H3A H 0.4358 0.1746 -0.2153 0.031 Uiso 1 1 calc R . .
C4 C 0.3601(3) 0.2693(5) -0.2737(3) 0.0265(14) Uani 1 1 d . . .
H4A H 0.3762 0.3407 -0.2563 0.032 Uiso 1 1 calc R . .
C5 C 0.2627(3) 0.3693(5) -0.3489(3) 0.0289(14) Uani 1 1 d . . .
H5A H 0.2782 0.4390 -0.3300 0.035 Uiso 1 1 calc R . .
C6 C 0.2062(4) 0.3690(5) -0.3981(3) 0.0340(16) Uani 1 1 d . . .
H6A H 0.1826 0.4387 -0.4142 0.041 Uiso 1 1 calc R . .
C7 C 0.1820(4) 0.2648(5) -0.4261(3) 0.0282(14) Uani 1 1 d . . .
H7A H 0.1425 0.2664 -0.4609 0.034 Uiso 1 1 calc R . .
C8 C 0.2142(3) 0.1602(5) -0.4042(2) 0.0218(13) Uani 1 1 d . . .
C9 C 0.2750(3) 0.1574(5) -0.3519(2) 0.0212(12) Uani 1 1 d . . .
C10 C 0.2994(3) 0.2654(5) -0.3250(3) 0.0224(13) Uani 1 1 d . . .
C11 C 0.3325(3) -0.1736(5) -0.3021(2) 0.0196(12) Uani 1 1 d . . .
C12 C 0.3069(3) -0.2215(5) -0.2756(2) 0.0210(12) Uani 1 1 d . . .
C13 C 0.3456(3) -0.3037(5) -0.2366(2) 0.0245(13) Uani 1 1 d . . .
H13A H 0.3271 -0.3329 -0.2193 0.029 Uiso 1 1 calc R . .
C14 C 0.4099(3) -0.3438(5) -0.2224(2) 0.0253(13) Uani 1 1 d . . .
C15 C 0.4354(3) -0.2957(5) -0.2472(2) 0.0260(13) Uani 1 1 d . . .
H15A H 0.4796 -0.3201 -0.2379 0.031 Uiso 1 1 calc R . .
C16 C 0.3996(3) -0.2127(5) -0.2855(2) 0.0234(13) Uani 1 1 d . . .
C17 C 0.2377(3) -0.1892(5) -0.2861(3) 0.0266(14) Uani 1 1 d . . .
H17A H 0.2307 -0.2335 -0.2635 0.040 Uiso 1 1 calc R . .
H17B H 0.2001 -0.2063 -0.3221 0.040 Uiso 1 1 calc R . .
H17C H 0.2375 -0.1072 -0.2797 0.040 Uiso 1 1 calc R . .
C18 C 0.4485(4) -0.4319(6) -0.1812(3) 0.0339(16) Uani 1 1 d . . .
H18A H 0.4924 -0.4501 -0.1763 0.051 Uiso 1 1 calc R . .
H18B H 0.4202 -0.5015 -0.1911 0.051 Uiso 1 1 calc R . .
H18C H 0.4584 -0.4020 -0.1490 0.051 Uiso 1 1 calc R . .
C19 C 0.4364(3) -0.1638(6) -0.3070(3) 0.0295(15) Uani 1 1 d . . .
H19A H 0.4816 -0.2017 -0.2909 0.044 Uiso 1 1 calc R . .
H19B H 0.4436 -0.0813 -0.2999 0.044 Uiso 1 1 calc R . .
H19C H 0.4081 -0.1765 -0.3442 0.044 Uiso 1 1 calc R . .
C20 C 0.2877(3) -0.1173(5) -0.3990(2) 0.0208(12) Uani 1 1 d . . .
C21 C 0.2563(3) -0.2242(5) -0.4228(2) 0.0241(13) Uani 1 1 d . . .
C22 C 0.2525(4) -0.2633(6) -0.4650(3) 0.0326(16) Uani 1 1 d . . .
H22A H 0.2294 -0.3339 -0.4803 0.039 Uiso 1 1 calc R . .
C23 C 0.2804(4) -0.2046(6) -0.4857(3) 0.0329(15) Uani 1 1 d . . .
C24 C 0.3126(3) -0.1013(6) -0.4630(2) 0.0274(14) Uani 1 1 d . . .
H24A H 0.3327 -0.0589 -0.4765 0.033 Uiso 1 1 calc R . .
C25 C 0.3166(3) -0.0565(5) -0.4205(2) 0.0234(13) Uani 1 1 d . . .
C26 C 0.2234(4) -0.3011(5) -0.4039(3) 0.0310(15) Uani 1 1 d . . .
H26A H 0.2047 -0.3703 -0.4252 0.047 Uiso 1 1 calc R . .
H26B H 0.1856 -0.2595 -0.4063 0.047 Uiso 1 1 calc R . .
H26C H 0.2587 -0.3228 -0.3681 0.047 Uiso 1 1 calc R . .
C27 C 0.2759(5) -0.2483(7) -0.5323(3) 0.049(2) Uani 1 1 d . . .
H27A H 0.2516 -0.3223 -0.5431 0.073 Uiso 1 1 calc R . .
H27B H 0.3229 -0.2580 -0.5233 0.073 Uiso 1 1 calc R . .
H27C H 0.2502 -0.1929 -0.5604 0.073 Uiso 1 1 calc R . .
C28 C 0.3518(3) 0.0574(5) -0.4016(2) 0.0241(13) Uani 1 1 d . . .
H28A H 0.3676 0.0824 -0.4223 0.036 Uiso 1 1 calc R . .
H28B H 0.3918 0.0507 -0.3656 0.036 Uiso 1 1 calc R . .
H28C H 0.3190 0.1137 -0.4046 0.036 Uiso 1 1 calc R . .
C29 C 0.0866(3) -0.0715(5) -0.5199(2) 0.0223(13) Uani 1 1 d . . .
C30 C 0.0835(3) -0.0591(6) -0.5647(2) 0.0280(14) Uani 1 1 d . . .
C31 C 0.0254(3) -0.0981(6) -0.6117(2) 0.0295(14) Uani 1 1 d . . .
H31A H 0.0230 -0.0895 -0.6422 0.035 Uiso 1 1 calc R . .
C32 C -0.0286(3) -0.1494(5) -0.6135(2) 0.0264(14) Uani 1 1 d . . .
C33 C -0.0244(3) -0.1689(5) -0.5697(3) 0.0285(14) Uani 1 1 d . . .
H33A H -0.0609 -0.2082 -0.5715 0.034 Uiso 1 1 calc R . .
C34 C 0.0339(3) -0.1306(5) -0.5223(2) 0.0247(13) Uani 1 1 d . . .
C35 C 0.1400(4) 0.0004(8) -0.5643(3) 0.045(2) Uani 1 1 d . . .
H35A H 0.1774 0.0228 -0.5290 0.068 Uiso 1 1 calc R . .
H35B H 0.1209 0.0690 -0.5860 0.068 Uiso 1 1 calc R . .
H35C H 0.1585 -0.0516 -0.5775 0.068 Uiso 1 1 calc R . .
C36 C 0.0361(4) -0.1511(7) -0.4748(3) 0.0352(16) Uani 1 1 d . . .
H36A H 0.0797 -0.1209 -0.4446 0.053 Uiso 1 1 calc R . .
H36B H 0.0332 -0.2337 -0.4704 0.053 Uiso 1 1 calc R . .
H36C H -0.0034 -0.1122 -0.4786 0.053 Uiso 1 1 calc R . .
C37 C -0.1228(6) -0.2908(11) -0.6634(4) 0.091(4) Uani 1 1 d . . .
H37A H -0.1649 -0.3078 -0.6977 0.136 Uiso 1 1 calc R . .
H37B H -0.1344 -0.2857 -0.6388 0.136 Uiso 1 1 calc R . .
H37C H -0.0886 -0.3520 -0.6529 0.136 Uiso 1 1 calc R . .
C38 C -0.0864(7) -0.1821(17) -0.7061(4) 0.136(8) Uani 1 1 d . . .
H38A H -0.1307 -0.2046 -0.7380 0.203 Uiso 1 1 calc R . .
H38B H -0.0501 -0.2367 -0.6985 0.203 Uiso 1 1 calc R . .
H38C H -0.0736 -0.1051 -0.7100 0.203 Uiso 1 1 calc R . .
C39 C -0.1476(7) -0.0931(13) -0.6783(6) 0.158(9) Uani 1 1 d . . .
H39A H -0.1909 -0.1118 -0.7117 0.237 Uiso 1 1 calc R . .
H39B H -0.1311 -0.0176 -0.6802 0.237 Uiso 1 1 calc R . .
H39C H -0.1563 -0.0919 -0.6519 0.237 Uiso 1 1 calc R . .
B1 B 0.2880(4) -0.0779(6) -0.3486(3) 0.0208(14) Uani 1 1 d . . .
Hg2 Hg -0.338875(12) -0.24564(2) -0.347013(9) 0.02506(9) Uani 1 1 d . . .
F2 F -0.24535(19) -0.3689(3) -0.34728(14) 0.0297(8) Uani 1 1 d . . .
N2 N -0.5857(3) -0.5445(5) -0.3820(2) 0.0303(13) Uani 1 1 d . . .
C41 C -0.1871(3) -0.1846(6) -0.3410(2) 0.0306(15) Uani 1 1 d . . .
C42 C -0.1258(4) -0.1654(7) -0.3360(3) 0.0382(17) Uani 1 1 d . . .
H42A H -0.1178 -0.2080 -0.3573 0.046 Uiso 1 1 calc R . .
C43 C -0.0746(4) -0.0865(8) -0.3013(3) 0.049(2) Uani 1 1 d . . .
H43A H -0.0338 -0.0768 -0.3000 0.059 Uiso 1 1 calc R . .
C44 C -0.0832(4) -0.0252(7) -0.2701(3) 0.0439(19) Uani 1 1 d . . .
H44A H -0.0481 0.0269 -0.2462 0.053 Uiso 1 1 calc R . .
C45 C -0.1529(4) 0.0282(6) -0.2400(3) 0.0361(16) Uani 1 1 d . . .
H45A H -0.1179 0.0820 -0.2174 0.043 Uiso 1 1 calc R . .
C46 C -0.2092(4) 0.0169(6) -0.2397(3) 0.0349(16) Uani 1 1 d . . .
H46A H -0.2136 0.0611 -0.2169 0.042 Uiso 1 1 calc R . .
C47 C -0.2613(3) -0.0616(6) -0.2739(3) 0.0309(15) Uani 1 1 d . . .
H47A H -0.3018 -0.0671 -0.2745 0.037 Uiso 1 1 calc R . .
C48 C -0.2567(3) -0.1305(5) -0.3064(2) 0.0269(14) Uani 1 1 d . . .
C49 C -0.1967(3) -0.1211(6) -0.3072(2) 0.0278(14) Uani 1 1 d . . .
C50 C -0.1447(4) -0.0383(6) -0.2731(3) 0.0315(15) Uani 1 1 d . . .
C51 C -0.1960(3) -0.3640(6) -0.3989(2) 0.0287(14) Uani 1 1 d . . .
C52 C -0.1451(4) -0.4476(6) -0.3663(3) 0.0345(16) Uani 1 1 d . . .
C53 C -0.1136(4) -0.5142(6) -0.3827(3) 0.0400(18) Uani 1 1 d . . .
H53A H -0.0805 -0.5698 -0.3598 0.048 Uiso 1 1 calc R . .
C54 C -0.1277(4) -0.5042(6) -0.4309(3) 0.0387(17) Uani 1 1 d . . .
C55 C -0.1739(3) -0.4175(6) -0.4620(3) 0.0319(15) Uani 1 1 d . . .
H55A H -0.1835 -0.4056 -0.4948 0.038 Uiso 1 1 calc R . .
C56 C -0.2066(3) -0.3475(6) -0.4468(3) 0.0295(14) Uani 1 1 d . . .
C57 C -0.1181(5) -0.4600(7) -0.3112(3) 0.048(2) Uani 1 1 d . . .
H57A H -0.0839 -0.5223 -0.2955 0.073 Uiso 1 1 calc R . .
H57B H -0.1567 -0.4778 -0.3091 0.073 Uiso 1 1 calc R . .
H57C H -0.0960 -0.3882 -0.2930 0.073 Uiso 1 1 calc R . .
C58 C -0.0910(5) -0.5787(8) -0.4468(4) 0.057(2) Uani 1 1 d . . .
H58A H -0.0608 -0.6336 -0.4193 0.086 Uiso 1 1 calc R . .
H58B H -0.0628 -0.5303 -0.4530 0.086 Uiso 1 1 calc R . .
H58C H -0.1255 -0.6204 -0.4783 0.086 Uiso 1 1 calc R . .
C59 C -0.2514(4) -0.2512(6) -0.4832(3) 0.0309(15) Uani 1 1 d . . .
H59A H -0.2517 -0.2548 -0.5139 0.046 Uiso 1 1 calc R . .
H59B H -0.2323 -0.1773 -0.4660 0.046 Uiso 1 1 calc R . .
H59C H -0.2990 -0.2593 -0.4932 0.046 Uiso 1 1 calc R . .
C60 C -0.3196(4) -0.2610(5) -0.4292(3) 0.0279(14) Uani 1 1 d . . .
C61 C -0.3660(3) -0.3548(6) -0.4561(2) 0.0296(14) Uani 1 1 d . . .
C62 C -0.4348(4) -0.3380(7) -0.4978(3) 0.0370(17) Uani 1 1 d . . .
H62A H -0.4639 -0.4027 -0.5147 0.044 Uiso 1 1 calc R . .
C63 C -0.4619(4) -0.2291(7) -0.5154(3) 0.0396(18) Uani 1 1 d . . .
C64 C -0.4181(4) -0.1379(6) -0.4900(3) 0.0350(16) Uani 1 1 d . . .
H64A H -0.4358 -0.0625 -0.5013 0.042 Uiso 1 1 calc R . .
C65 C -0.3489(3) -0.1510(6) -0.4486(2) 0.0294(14) Uani 1 1 d . . .
C66 C -0.3437(4) -0.4796(6) -0.4415(3) 0.0372(17) Uani 1 1 d . . .
H66A H -0.3834 -0.5300 -0.4644 0.056 Uiso 1 1 calc R . .
H66B H -0.3276 -0.4924 -0.4059 0.056 Uiso 1 1 calc R . .
H66C H -0.3059 -0.4966 -0.4446 0.056 Uiso 1 1 calc R . .
C67 C -0.5381(4) -0.2139(10) -0.5602(3) 0.062(3) Uani 1 1 d . . .
H67A H -0.5600 -0.2893 -0.5728 0.093 Uiso 1 1 calc R . .
H67B H -0.5412 -0.1720 -0.5880 0.093 Uiso 1 1 calc R . .
H67C H -0.5621 -0.1705 -0.5487 0.093 Uiso 1 1 calc R . .
C68 C -0.3078(4) -0.0410(6) -0.4259(3) 0.0362(17) Uani 1 1 d . . .
H68A H -0.3378 0.0247 -0.4451 0.054 Uiso 1 1 calc R . .
H68B H -0.2683 -0.0416 -0.4281 0.054 Uiso 1 1 calc R . .
H68C H -0.2906 -0.0351 -0.3898 0.054 Uiso 1 1 calc R . .
C69 C -0.4233(3) -0.3527(5) -0.3710(2) 0.0235(13) Uani 1 1 d . . .
C70 C -0.4909(3) -0.3091(5) -0.3982(2) 0.0269(14) Uani 1 1 d . . .
C71 C -0.5444(3) -0.3723(5) -0.4034(2) 0.0257(13) Uani 1 1 d . . .
H71A H -0.5902 -0.3421 -0.4218 0.031 Uiso 1 1 calc R . .
C72 C -0.5298(3) -0.4800(5) -0.3813(2) 0.0211(13) Uani 1 1 d . . .
C73 C -0.4646(3) -0.5278(5) -0.3559(2) 0.0259(14) Uani 1 1 d . . .
H73A H -0.4560 -0.6029 -0.3420 0.031 Uiso 1 1 calc R . .
C74 C -0.4108(3) -0.4635(6) -0.3510(2) 0.0270(14) Uani 1 1 d . . .
C75 C -0.5075(4) -0.1901(6) -0.4214(3) 0.0364(16) Uani 1 1 d . . .
H75A H -0.4654 -0.1556 -0.4150 0.055 Uiso 1 1 calc R . .
H75B H -0.5245 -0.1425 -0.4057 0.055 Uiso 1 1 calc R . .
H75C H -0.5435 -0.1952 -0.4585 0.055 Uiso 1 1 calc R . .
C76 C -0.3388(4) -0.5140(6) -0.3192(3) 0.0396(18) Uani 1 1 d . . .
H76A H -0.3063 -0.4612 -0.3189 0.059 Uiso 1 1 calc R . .
H76B H -0.3389 -0.5875 -0.3341 0.059 Uiso 1 1 calc R . .
H76C H -0.3243 -0.5263 -0.2840 0.059 Uiso 1 1 calc R . .
C77 C -0.5823(7) -0.5058(12) -0.3367(5) 0.112(6) Uani 1 1 d . . .
H77A H -0.6177 -0.5461 -0.3356 0.168 Uiso 1 1 calc R . .
H77B H -0.5909 -0.4230 -0.3391 0.168 Uiso 1 1 calc R . .
H77C H -0.5361 -0.5226 -0.3053 0.168 Uiso 1 1 calc R . .
C78 C -0.5757(4) -0.6704(7) -0.3789(4) 0.060(3) Uani 1 1 d . . .
H78A H -0.6129 -0.7078 -0.3791 0.090 Uiso 1 1 calc R . .
H78B H -0.5306 -0.6898 -0.3471 0.090 Uiso 1 1 calc R . .
H78C H -0.5771 -0.6968 -0.4085 0.090 Uiso 1 1 calc R . .
C79 C -0.6555(4) -0.5239(8) -0.4299(4) 0.068(3) Uani 1 1 d . . .
H79A H -0.6902 -0.5668 -0.4289 0.102 Uiso 1 1 calc R . .
H79B H -0.6563 -0.5496 -0.4594 0.102 Uiso 1 1 calc R . .
H79C H -0.6662 -0.4418 -0.4333 0.102 Uiso 1 1 calc R . .
B2 B -0.2377(4) -0.2904(6) -0.3802(3) 0.0273(16) Uani 1 1 d . . .
N3 N 0.0082(7) -0.7650(11) -0.1169(5) 0.112(4) Uiso 1 1 d . A 1
C101 C -0.0377(10) -0.8468(17) -0.1105(7) 0.071(5) Uiso 0.564(12) 1 d P A 1
C102 C -0.0720(9) -0.9159(15) -0.1048(6) 0.056(4) Uiso 0.564(12) 1 d P A 1
H10A H -0.1199 -0.9176 -0.1360 0.084 Uiso 0.564(12) 1 calc PR A 1
H10B H -0.0720 -0.8927 -0.0755 0.084 Uiso 0.564(12) 1 calc PR A 1
H10C H -0.0513 -0.9924 -0.0985 0.084 Uiso 0.564(12) 1 calc PR A 1
C103 C -0.0394(9) -0.6952(15) -0.1629(7) 0.039(4) Uiso 0.436(12) 1 d P A 1
C104 C -0.0765(10) -0.6381(17) -0.1944(8) 0.049(5) Uiso 0.436(12) 1 d P A 1
H10D H -0.0777 -0.6557 -0.2248 0.073 Uiso 0.436(12) 1 calc PR A 1
H10E H -0.0620 -0.5583 -0.1842 0.073 Uiso 0.436(12) 1 calc PR A 1
H10F H -0.1229 -0.6493 -0.2025 0.073 Uiso 0.436(12) 1 calc PR A 1
N4 N -0.2012(7) -0.7407(11) -0.3285(5) 0.114(4) Uiso 1 1 d . B 2
C105 C -0.1071(10) -0.6738(16) -0.2351(7) 0.054(5) Uiso 0.500(14) 1 d P B 2
H10G H -0.1304 -0.6435 -0.2204 0.082 Uiso 0.500(14) 1 calc PR B 2
H10H H -0.0777 -0.6139 -0.2347 0.082 Uiso 0.500(14) 1 calc PR B 2
H10I H -0.0782 -0.7395 -0.2148 0.082 Uiso 0.500(14) 1 calc PR B 2
C106 C -0.1459(11) -0.7008(18) -0.2745(8) 0.061(5) Uiso 0.500(14) 1 d P B 2
C107 C -0.0852(11) -0.7809(19) -0.3179(8) 0.068(6) Uiso 0.500(14) 1 d P B 2
H10J H -0.0938 -0.8174 -0.3487 0.103 Uiso 0.500(14) 1 calc PR B 2
H10K H -0.0557 -0.8309 -0.2881 0.103 Uiso 0.500(14) 1 calc PR B 2
H10L H -0.0617 -0.7073 -0.3121 0.103 Uiso 0.500(14) 1 calc PR B 2
C108 C -0.1326(12) -0.7671(18) -0.3231(8) 0.065(6) Uiso 0.500(14) 1 d P B 2

loop_
_atom_site_aniso_label
_atom_site_aniso_U_11
_atom_site_aniso_U_22
_atom_site_aniso_U_33
_atom_site_aniso_U_23
_atom_site_aniso_U_13
_atom_site_aniso_U_12
Hg1 0.02155(14) 0.01623(13) 0.02290(14) 0.00120(9) 0.00781(11) -0.00230(9)
F1 0.0182(17) 0.0203(17) 0.0284(19) 0.0027(14) 0.0099(15) -0.0008(14)
N1 0.030(3) 0.037(3) 0.025(3) -0.008(2) 0.009(3) -0.008(3)
C1 0.023(3) 0.014(3) 0.023(3) -0.001(2) 0.013(3) -0.005(2)
C2 0.021(3) 0.021(3) 0.029(3) 0.002(3) 0.013(3) 0.000(2)
C3 0.023(3) 0.026(3) 0.025(3) -0.005(3) 0.012(3) -0.005(3)
C4 0.030(4) 0.017(3) 0.037(4) -0.008(3) 0.022(3) -0.007(3)
C5 0.031(4) 0.015(3) 0.040(4) -0.004(3) 0.020(3) -0.003(3)
C6 0.041(4) 0.014(3) 0.053(5) 0.004(3) 0.031(4) 0.002(3)
C7 0.031(4) 0.019(3) 0.031(4) 0.005(3) 0.016(3) 0.000(3)
C8 0.024(3) 0.012(3) 0.031(3) 0.001(2) 0.017(3) 0.000(2)
C9 0.024(3) 0.015(3) 0.029(3) -0.001(2) 0.018(3) -0.003(2)
C10 0.029(3) 0.011(3) 0.034(4) -0.004(2) 0.023(3) -0.004(2)
C11 0.021(3) 0.009(3) 0.023(3) -0.001(2) 0.010(3) -0.003(2)
C12 0.019(3) 0.013(3) 0.029(3) -0.001(2) 0.013(3) -0.001(2)
C13 0.030(3) 0.016(3) 0.023(3) 0.002(2) 0.013(3) -0.001(3)
C14 0.025(3) 0.014(3) 0.027(3) -0.001(2) 0.009(3) -0.002(2)
C15 0.022(3) 0.024(3) 0.026(3) -0.001(3) 0.010(3) 0.003(3)
C16 0.025(3) 0.014(3) 0.029(3) -0.001(2) 0.014(3) -0.001(2)
C17 0.023(3) 0.021(3) 0.037(4) 0.002(3) 0.018(3) 0.002(3)
C18 0.034(4) 0.020(3) 0.042(4) 0.007(3) 0.019(3) 0.004(3)
C19 0.024(3) 0.032(4) 0.035(4) 0.011(3) 0.019(3) 0.009(3)
C20 0.017(3) 0.015(3) 0.023(3) 0.004(2) 0.008(3) 0.005(2)
C21 0.023(3) 0.013(3) 0.025(3) 0.000(2) 0.008(3) 0.002(2)
C22 0.031(4) 0.022(3) 0.032(4) -0.006(3) 0.012(3) -0.003(3)
C23 0.039(4) 0.026(3) 0.031(4) -0.007(3) 0.019(3) 0.001(3)
C24 0.028(3) 0.030(4) 0.024(3) -0.001(3) 0.015(3) 0.002(3)
C25 0.021(3) 0.019(3) 0.023(3) 0.002(2) 0.009(3) 0.002(2)
C26 0.032(4) 0.018(3) 0.038(4) -0.005(3) 0.017(3) -0.005(3)
C27 0.074(6) 0.036(4) 0.036(4) -0.008(3) 0.033(5) -0.002(4)
C28 0.023(3) 0.020(3) 0.030(3) 0.003(3) 0.015(3) 0.000(2)
C29 0.025(3) 0.018(3) 0.018(3) 0.003(2) 0.009(3) 0.001(2)
C30 0.016(3) 0.035(4) 0.029(3) 0.002(3) 0.011(3) 0.001(3)
C31 0.027(3) 0.035(4) 0.022(3) 0.001(3) 0.012(3) -0.001(3)
C32 0.022(3) 0.023(3) 0.023(3) -0.001(3) 0.007(3) -0.001(3)
C33 0.026(3) 0.025(3) 0.035(4) -0.008(3) 0.018(3) -0.008(3)
C34 0.026(3) 0.017(3) 0.030(3) -0.002(3) 0.016(3) 0.000(2)
C35 0.032(4) 0.066(6) 0.035(4) 0.007(4) 0.017(4) -0.013(4)
C36 0.032(4) 0.040(4) 0.030(4) 0.000(3) 0.016(3) -0.008(3)
C37 0.094(8) 0.094(8) 0.048(6) -0.019(6) 0.021(6) -0.076(7)
C38 0.112(10) 0.26(2) 0.053(7) -0.089(10) 0.057(7) -0.126(13)
C39 0.074(9) 0.097(11) 0.110(11) -0.031(9) -0.055(8) 0.031(8)
B1 0.022(3) 0.011(3) 0.027(4) 0.001(3) 0.013(3) 0.001(3)
Hg2 0.02432(15) 0.02245(14) 0.02773(15) 0.00210(9) 0.01485(12) -0.00363(9)
F2 0.035(2) 0.0271(19) 0.032(2) 0.0087(16) 0.0222(18) -0.0023(16)
N2 0.029(3) 0.026(3) 0.036(3) -0.007(2) 0.019(3) -0.014(2)
C41 0.029(4) 0.033(4) 0.027(3) 0.005(3) 0.015(3) -0.007(3)
C42 0.036(4) 0.051(5) 0.033(4) -0.004(3) 0.023(3) -0.014(3)
C43 0.036(4) 0.070(6) 0.042(4) -0.010(4) 0.023(4) -0.025(4)
C44 0.042(4) 0.046(5) 0.040(4) -0.011(4) 0.022(4) -0.026(4)
C45 0.033(4) 0.027(4) 0.039(4) -0.005(3) 0.016(3) -0.006(3)
C46 0.038(4) 0.020(3) 0.038(4) -0.003(3) 0.017(3) 0.005(3)
C47 0.026(3) 0.023(3) 0.034(4) 0.006(3) 0.012(3) 0.007(3)
C48 0.025(3) 0.018(3) 0.031(3) 0.008(3) 0.012(3) 0.001(3)
C49 0.025(3) 0.027(3) 0.028(3) 0.005(3) 0.013(3) -0.005(3)
C50 0.031(4) 0.028(4) 0.032(4) 0.000(3) 0.016(3) -0.007(3)
C51 0.024(3) 0.032(4) 0.027(3) 0.002(3) 0.013(3) -0.007(3)
C52 0.028(4) 0.032(4) 0.038(4) 0.007(3) 0.017(3) -0.001(3)
C53 0.036(4) 0.030(4) 0.046(5) 0.010(3) 0.019(4) 0.003(3)
C54 0.028(4) 0.034(4) 0.042(4) -0.004(3) 0.014(3) -0.001(3)
C55 0.027(4) 0.036(4) 0.031(4) -0.005(3) 0.017(3) -0.007(3)
C56 0.021(3) 0.030(4) 0.032(4) 0.000(3) 0.012(3) -0.006(3)
C57 0.051(5) 0.048(5) 0.040(4) 0.019(4) 0.023(4) 0.012(4)
C58 0.046(5) 0.054(5) 0.061(6) -0.012(4) 0.025(5) 0.000(4)
C59 0.027(4) 0.037(4) 0.029(4) 0.007(3) 0.016(3) -0.003(3)
C60 0.033(4) 0.025(3) 0.029(4) 0.000(3) 0.019(3) -0.006(3)
C61 0.028(3) 0.035(4) 0.029(3) -0.003(3) 0.018(3) -0.006(3)
C62 0.034(4) 0.049(5) 0.030(4) -0.011(3) 0.020(3) -0.012(3)
C63 0.027(4) 0.057(5) 0.029(4) 0.002(3) 0.013(3) 0.005(3)
C64 0.035(4) 0.036(4) 0.034(4) 0.001(3) 0.020(3) 0.002(3)
C65 0.033(4) 0.028(4) 0.028(3) 0.003(3) 0.019(3) -0.001(3)
C66 0.046(4) 0.024(4) 0.045(4) -0.003(3) 0.029(4) -0.011(3)
C67 0.032(5) 0.086(7) 0.046(5) 0.005(5) 0.011(4) 0.006(5)
C68 0.044(4) 0.023(3) 0.034(4) 0.005(3) 0.019(4) -0.001(3)
C69 0.027(3) 0.023(3) 0.027(3) -0.002(3) 0.019(3) -0.005(3)
C70 0.031(3) 0.023(3) 0.023(3) 0.000(3) 0.013(3) 0.001(3)
C71 0.027(3) 0.024(3) 0.024(3) 0.001(3) 0.013(3) 0.000(3)
C72 0.026(3) 0.010(3) 0.033(3) 0.000(2) 0.021(3) -0.004(2)
C73 0.031(4) 0.022(3) 0.032(3) 0.001(3) 0.024(3) -0.007(3)
C74 0.027(3) 0.027(3) 0.027(3) 0.001(3) 0.016(3) 0.000(3)
C75 0.035(4) 0.032(4) 0.044(4) 0.011(3) 0.024(3) 0.000(3)
C76 0.041(4) 0.033(4) 0.049(5) 0.016(3) 0.028(4) 0.007(3)
C77 0.151(12) 0.148(12) 0.113(10) -0.095(9) 0.120(10) -0.122(10)
C78 0.034(4) 0.030(4) 0.094(7) 0.024(4) 0.024(5) -0.006(3)
C79 0.026(4) 0.041(5) 0.099(8) 0.028(5) 0.015(5) -0.004(4)
B2 0.032(4) 0.023(4) 0.028(4) 0.006(3) 0.018(3) -0.002(3)

loop_
_atom_type_symbol
_atom_type_description
_atom_type_scat_dispersion_real
_atom_type_scat_dispersion_imag
_atom_type_scat_source
C C 0.0033 0.0016 'International Tables Vol C Tables 4.2.6.8 and 6.1.1.4'
H H 0.0000 0.0000 'International Tables Vol C Tables 4.2.6.8 and 6.1.1.4'
B B 0.0013 0.0007 'International Tables Vol C Tables 4.2.6.8 and 6.1.1.4'
F F 0.0171 0.0103 'International Tables Vol C Tables 4.2.6.8 and 6.1.1.4'
Hg Hg -2.3894 9.2266 'International Tables Vol C Tables 4.2.6.8 and 6.1.1.4'
N N 0.0061 0.0033 'International Tables Vol C Tables 4.2.6.8 and 6.1.1.4'

loop_
_geom_angle_atom_site_label_1
_geom_angle_atom_site_label_2
_geom_angle_atom_site_label_3
_geom_angle
C8 Hg1 C29 162.2(2)
C8 Hg1 F1 80.20(18)
C29 Hg1 F1 113.80(18)
B1 F1 Hg1 98.2(3)
C38 N1 C37 110.0(9)
C38 N1 C39 106.0(12)
C37 N1 C39 105.6(10)
C38 N1 C32 114.5(7)
C37 N1 C32 112.8(6)
C39 N1 C32 107.3(6)
C2 C1 C9 116.6(5)
C2 C1 B1 118.1(5)
C9 C1 B1 125.1(5)
C1 C2 C3 124.1(6)
C1 C2 H2A 118.0
C3 C2 H2A 118.0
C4 C3 C2 120.0(6)
C4 C3 H3A 120.0
C2 C3 H3A 120.0
C3 C4 C10 120.2(6)
C3 C4 H4A 119.9
C10 C4 H4A 119.9
C6 C5 C10 120.2(6)
C6 C5 H5A 119.9
C10 C5 H5A 119.9
C5 C6 C7 120.1(6)
C5 C6 H6A 120.0
C7 C6 H6A 120.0
C8 C7 C6 122.2(6)
C8 C7 H7A 118.9
C6 C7 H7A 118.9
C7 C8 C9 119.2(6)
C7 C8 Hg1 111.7(5)
C9 C8 Hg1 129.0(4)
C8 C9 C10 117.2(5)
C8 C9 C1 123.9(5)
C10 C9 C1 118.9(5)
C4 C10 C5 118.8(5)
C4 C10 C9 120.2(5)
C5 C10 C9 121.0(6)
C12 C11 C16 115.2(5)
C12 C11 B1 122.4(5)
C16 C11 B1 122.4(5)
C13 C12 C11 121.1(5)
C13 C12 C17 115.2(5)
C11 C12 C17 123.7(5)
C14 C13 C12 122.7(6)
C14 C13 H13A 118.6
C12 C13 H13A 118.6
C15 C14 C13 116.3(6)
C15 C14 C18 123.1(6)
C13 C14 C18 120.6(6)
C14 C15 C16 123.2(6)
C14 C15 H15A 118.4
C16 C15 H15A 118.4
C15 C16 C11 121.4(6)
C15 C16 C19 116.7(5)
C11 C16 C19 121.8(5)
C12 C17 H17A 109.5
C12 C17 H17B 109.5
H17A C17 H17B 109.5
C12 C17 H17C 109.5
H17A C17 H17C 109.5
H17B C17 H17C 109.5
C14 C18 H18A 109.5
C14 C18 H18B 109.5
H18A C18 H18B 109.5
C14 C18 H18C 109.5
H18A C18 H18C 109.5
H18B C18 H18C 109.5
C16 C19 H19A 109.5
C16 C19 H19B 109.5
H19A C19 H19B 109.5
C16 C19 H19C 109.5
H19A C19 H19C 109.5
H19B C19 H19C 109.5
C25 C20 C21 115.5(6)
C25 C20 B1 127.1(5)
C21 C20 B1 117.4(5)
C22 C21 C20 121.8(6)
C22 C21 C26 116.1(6)
C20 C21 C26 122.1(6)
C23 C22 C21 122.7(6)
C23 C22 H22A 118.7
C21 C22 H22A 118.7
C22 C23 C24 117.1(6)
C22 C23 C27 122.3(6)
C24 C23 C27 120.6(7)
C23 C24 C25 122.4(6)
C23 C24 H24A 118.8
C25 C24 H24A 118.8
C24 C25 C20 120.5(6)
C24 C25 C28 115.3(6)
C20 C25 C28 124.2(5)
C21 C26 H26A 109.5
C21 C26 H26B 109.5
H26A C26 H26B 109.5
C21 C26 H26C 109.5
H26A C26 H26C 109.5
H26B C26 H26C 109.5
C23 C27 H27A 109.5
C23 C27 H27B 109.5
H27A C27 H27B 109.5
C23 C27 H27C 109.5
H27A C27 H27C 109.5
H27B C27 H27C 109.5
C25 C28 H28A 109.5
C25 C28 H28B 109.5
H28A C28 H28B 109.5
C25 C28 H28C 109.5
H28A C28 H28C 109.5
H28B C28 H28C 109.5
C34 C29 C30 119.3(6)
C34 C29 Hg1 122.1(4)
C30 C29 Hg1 117.8(5)
C31 C30 C29 120.2(6)
C31 C30 C35 118.0(6)
C29 C30 C35 121.7(6)
C32 C31 C30 119.2(6)
C32 C31 H31A 120.4
C30 C31 H31A 120.4
C33 C32 C31 121.4(6)
C33 C32 N1 119.7(6)
C31 C32 N1 118.9(6)
C32 C33 C34 119.7(6)
C32 C33 H33A 120.2
C34 C33 H33A 120.2
C29 C34 C33 120.0(6)
C29 C34 C36 121.6(6)
C33 C34 C36 118.3(6)
C30 C35 H35A 109.5
C30 C35 H35B 109.5
H35A C35 H35B 109.5
C30 C35 H35C 109.5
H35A C35 H35C 109.5
H35B C35 H35C 109.5
C34 C36 H36A 109.5
C34 C36 H36B 109.5
H36A C36 H36B 109.5
C34 C36 H36C 109.5
H36A C36 H36C 109.5
H36B C36 H36C 109.5
N1 C37 H37A 109.5
N1 C37 H37B 109.5
H37A C37 H37B 109.5
N1 C37 H37C 109.5
H37A C37 H37C 109.5
H37B C37 H37C 109.5
N1 C38 H38A 109.5
N1 C38 H38B 109.5
H38A C38 H38B 109.5
N1 C38 H38C 109.5
H38A C38 H38C 109.5
H38B C38 H38C 109.5
N1 C39 H39A 109.5
N1 C39 H39B 109.5
H39A C39 H39B 109.5
N1 C39 H39C 109.5
H39A C39 H39C 109.5
H39B C39 H39C 109.5
F1 B1 C1 104.4(5)
F1 B1 C11 109.2(5)
C1 B1 C11 110.3(5)
F1 B1 C20 104.2(5)
C1 B1 C20 119.2(5)
C11 B1 C20 109.0(5)
C48 Hg2 C69 164.1(2)
C79 N2 C77 111.0(9)
C79 N2 C78 105.6(6)
C77 N2 C78 108.8(8)
C79 N2 C72 111.9(6)
C77 N2 C72 106.9(5)
C78 N2 C72 112.8(6)
C42 C41 C49 116.7(6)
C42 C41 B2 116.8(6)
C49 C41 B2 126.1(6)
C41 C42 C43 123.9(7)
C41 C42 H42A 118.0
C43 C42 H42A 118.0
C44 C43 C42 120.3(7)
C44 C43 H43A 119.8
C42 C43 H43A 119.8
C43 C44 C50 119.6(7)
C43 C44 H44A 120.2
C50 C44 H44A 120.2
C46 C45 C50 121.5(7)
C46 C45 H45A 119.2
C50 C45 H45A 119.2
C45 C46 C47 118.7(7)
C45 C46 H46A 120.6
C47 C46 H46A 120.6
C48 C47 C46 123.3(7)
C48 C47 H47A 118.3
C46 C47 H47A 118.3
C47 C48 C49 119.2(6)
C47 C48 Hg2 113.2(5)
C49 C48 Hg2 127.5(5)
C41 C49 C50 118.4(6)
C41 C49 C48 124.7(6)
C50 C49 C48 116.9(6)
C44 C50 C45 118.6(6)
C44 C50 C49 121.0(7)
C45 C50 C49 120.3(6)
C56 C51 C52 115.2(6)
C56 C51 B2 123.7(6)
C52 C51 B2 121.1(6)
C53 C52 C51 121.4(7)
C53 C52 C57 116.4(7)
C51 C52 C57 121.9(7)
C52 C53 C54 123.3(7)
C52 C53 H53A 118.3
C54 C53 H53A 118.3
C53 C54 C55 116.0(7)
C53 C54 C58 121.2(7)
C55 C54 C58 122.7(7)
C54 C55 C56 122.6(7)
C54 C55 H55A 118.7
C56 C55 H55A 118.7
C55 C56 C51 121.1(6)
C55 C56 C59 116.4(6)
C51 C56 C59 122.4(6)
C52 C57 H57A 109.5
C52 C57 H57B 109.5
H57A C57 H57B 109.5
C52 C57 H57C 109.5
H57A C57 H57C 109.5
H57B C57 H57C 109.5
C54 C58 H58A 109.5
C54 C58 H58B 109.5
H58A C58 H58B 109.5
C54 C58 H58C 109.5
H58A C58 H58C 109.5
H58B C58 H58C 109.5
C56 C59 H59A 109.5
C56 C59 H59B 109.5
H59A C59 H59B 109.5
C56 C59 H59C 109.5
H59A C59 H59C 109.5
H59B C59 H59C 109.5
C65 C60 C61 114.9(6)
C65 C60 B2 126.9(6)
C61 C60 B2 118.2(6)
C62 C61 C60 121.9(7)
C62 C61 C66 115.5(6)
C60 C61 C66 122.6(6)
C63 C62 C61 121.6(7)
C63 C62 H62A 119.2
C61 C62 H62A 119.2
C64 C63 C62 117.3(7)
C64 C63 C67 122.5(8)
C62 C63 C67 120.1(8)
C63 C64 C65 122.9(7)
C63 C64 H64A 118.5
C65 C64 H64A 118.5
C64 C65 C60 121.3(6)
C64 C65 C68 115.8(6)
C60 C65 C68 122.9(6)
C61 C66 H66A 109.5
C61 C66 H66B 109.5
H66A C66 H66B 109.5
C61 C66 H66C 109.5
H66A C66 H66C 109.5
H66B C66 H66C 109.5
C63 C67 H67A 109.5
C63 C67 H67B 109.5
H67A C67 H67B 109.5
C63 C67 H67C 109.5
H67A C67 H67C 109.5
H67B C67 H67C 109.5
C65 C68 H68A 109.5
C65 C68 H68B 109.5
H68A C68 H68B 109.5
C65 C68 H68C 109.5
H68A C68 H68C 109.5
H68B C68 H68C 109.5
C74 C69 C70 118.8(6)
C74 C69 Hg2 119.0(5)
C70 C69 Hg2 120.9(5)
C71 C70 C69 120.9(6)
C71 C70 C75 118.1(6)
C69 C70 C75 121.0(6)
C72 C71 C70 118.9(6)
C72 C71 H71A 120.5
C70 C71 H71A 120.5
C73 C72 C71 121.9(6)
C73 C72 N2 118.6(5)
C71 C72 N2 119.3(5)
C72 C73 C74 118.8(6)
C72 C73 H73A 120.6
C74 C73 H73A 120.6
C69 C74 C73 120.6(6)
C69 C74 C76 121.7(6)
C73 C74 C76 117.5(6)
C70 C75 H75A 109.5
C70 C75 H75B 109.5
H75A C75 H75B 109.5
C70 C75 H75C 109.5
H75A C75 H75C 109.5
H75B C75 H75C 109.5
C74 C76 H76A 109.5
C74 C76 H76B 109.5
H76A C76 H76B 109.5
C74 C76 H76C 109.5
H76A C76 H76C 109.5
H76B C76 H76C 109.5
N2 C77 H77A 109.5
N2 C77 H77B 109.5
H77A C77 H77B 109.5
N2 C77 H77C 109.5
H77A C77 H77C 109.5
H77B C77 H77C 109.5
N2 C78 H78A 109.5
N2 C78 H78B 109.5
H78A C78 H78B 109.5
N2 C78 H78C 109.5
H78A C78 H78C 109.5
H78B C78 H78C 109.5
N2 C79 H79A 109.5
N2 C79 H79B 109.5
H79A C79 H79B 109.5
N2 C79 H79C 109.5
H79A C79 H79C 109.5
H79B C79 H79C 109.5
F2 B2 C51 106.5(5)
F2 B2 C41 104.6(5)
C51 B2 C41 109.7(5)
F2 B2 C60 103.7(5)
C51 B2 C60 112.2(5)
C41 B2 C60 119.0(6)
C103 N3 C101 106.7(13)
C102 C101 N3 177.0(19)
C101 C102 H10A 109.5
C101 C102 H10B 109.5
H10A C102 H10B 109.5
C101 C102 H10C 109.5
H10A C102 H10C 109.5
H10B C102 H10C 109.5
C104 C103 N3 173(2)
C103 C104 H10D 109.5
C103 C104 H10E 109.5
H10D C104 H10E 109.5
C103 C104 H10F 109.5
H10D C104 H10F 109.5
H10E C104 H10F 109.5
C106 N4 C108 77.7(13)
C106 C105 H10G 109.5
C106 C105 H10H 109.5
H10G C105 H10H 109.5
C106 C105 H10I 109.5
H10G C105 H10I 109.5
H10H C105 H10I 109.5
C105 C106 N4 178(2)
C105 C106 C108 129(2)
N4 C106 C108 52.4(10)
C108 C107 H10J 109.5
C108 C107 H10K 109.5
H10J C107 H10K 109.5
C108 C107 H10L 109.5
H10J C107 H10L 109.5
H10K C107 H10L 109.5
C107 C108 N4 177(3)
C107 C108 C106 127(2)
N4 C108 C106 49.9(10)

loop_
_geom_bond_atom_site_label_1
_geom_bond_atom_site_label_2
_geom_bond_distance
Hg1 C8 2.092(6)
Hg1 C29 2.093(6)
Hg1 F1 2.618(3)
F1 B1 1.474(8)
N1 C38 1.433(12)
N1 C37 1.458(11)
N1 C39 1.501(15)
N1 C32 1.502(8)
C1 C2 1.381(8)
C1 C9 1.451(8)
C1 B1 1.654(8)
C2 C3 1.407(9)
C2 H2A 0.9500
C3 C4 1.353(9)
C3 H3A 0.9500
C4 C10 1.416(9)
C4 H4A 0.9500
C5 C6 1.347(10)
C5 C10 1.425(9)
C5 H5A 0.9500
C6 C7 1.416(9)
C6 H6A 0.9500
C7 C8 1.391(8)
C7 H7A 0.9500
C8 C9 1.435(9)
C9 C10 1.442(8)
C11 C12 1.418(9)
C11 C16 1.424(9)
C11 B1 1.656(8)
C12 C13 1.407(9)
C12 C17 1.515(8)
C13 C14 1.390(9)
C13 H13A 0.9500
C14 C15 1.371(9)
C14 C18 1.492(9)
C15 C16 1.395(9)
C15 H15A 0.9500
C16 C19 1.507(9)
C17 H17A 0.9800
C17 H17B 0.9800
C17 H17C 0.9800
C18 H18A 0.9800
C18 H18B 0.9800
C18 H18C 0.9800
C19 H19A 0.9800
C19 H19B 0.9800
C19 H19C 0.9800
C20 C25 1.413(9)
C20 C21 1.423(8)
C20 B1 1.679(9)
C21 C22 1.383(10)
C21 C26 1.526(9)
C22 C23 1.364(10)
C22 H22A 0.9500
C23 C24 1.383(9)
C23 C27 1.523(10)
C24 C25 1.409(9)
C24 H24A 0.9500
C25 C28 1.495(8)
C26 H26A 0.9800
C26 H26B 0.9800
C26 H26C 0.9800
C27 H27A 0.9800
C27 H27B 0.9800
C27 H27C 0.9800
C28 H28A 0.9800
C28 H28B 0.9800
C28 H28C 0.9800
C29 C34 1.390(9)
C29 C30 1.401(9)
C30 C31 1.395(9)
C30 C35 1.501(9)
C31 C32 1.385(9)
C31 H31A 0.9500
C32 C33 1.366(9)
C33 C34 1.403(9)
C33 H33A 0.9500
C34 C36 1.514(9)
C35 H35A 0.9800
C35 H35B 0.9800
C35 H35C 0.9800
C36 H36A 0.9800
C36 H36B 0.9800
C36 H36C 0.9800
C37 H37A 0.9800
C37 H37B 0.9800
C37 H37C 0.9800
C38 H38A 0.9800
C38 H38B 0.9800
C38 H38C 0.9800
C39 H39A 0.9800
C39 H39B 0.9800
C39 H39C 0.9800
Hg2 C48 2.079(6)
Hg2 C69 2.086(6)
F2 B2 1.488(8)
N2 C79 1.477(10)
N2 C77 1.479(11)
N2 C78 1.481(10)
N2 C72 1.513(8)
C41 C42 1.382(10)
C41 C49 1.438(10)
C41 B2 1.667(10)
C42 C43 1.406(10)
C42 H42A 0.9500
C43 C44 1.337(12)
C43 H43A 0.9500
C44 C50 1.412(11)
C44 H44A 0.9500
C45 C46 1.345(11)
C45 C50 1.419(10)
C45 H45A 0.9500
C46 C47 1.409(10)
C46 H46A 0.9500
C47 C48 1.370(10)
C47 H47A 0.9500
C48 C49 1.442(9)
C49 C50 1.440(9)
C51 C56 1.418(9)
C51 C52 1.422(10)
C51 B2 1.663(10)
C52 C53 1.377(11)
C52 C57 1.495(10)
C53 C54 1.380(11)
C53 H53A 0.9500
C54 C55 1.391(10)
C54 C58 1.515(11)
C55 C56 1.395(10)
C55 H55A 0.9500
C56 C59 1.517(9)
C57 H57A 0.9800
C57 H57B 0.9800
C57 H57C 0.9800
C58 H58A 0.9800
C58 H58B 0.9800
C58 H58C 0.9800
C59 H59A 0.9800
C59 H59B 0.9800
C59 H59C 0.9800
C60 C65 1.418(9)
C60 C61 1.428(9)
C60 B2 1.669(10)
C61 C62 1.390(10)
C61 C66 1.526(10)
C62 C63 1.385(11)
C62 H62A 0.9500
C63 C64 1.372(11)
C63 C67 1.523(11)
C64 C65 1.388(10)
C64 H64A 0.9500
C65 C68 1.515(9)
C66 H66A 0.9800
C66 H66B 0.9800
C66 H66C 0.9800
C67 H67A 0.9800
C67 H67B 0.9800
C67 H67C 0.9800
C68 H68A 0.9800
C68 H68B 0.9800
C68 H68C 0.9800
C69 C74 1.394(9)
C69 C70 1.398(9)
C70 C71 1.389(9)
C70 C75 1.513(9)
C71 C72 1.383(8)
C71 H71A 0.9500
C72 C73 1.374(9)
C73 C74 1.405(9)
C73 H73A 0.9500
C74 C76 1.504(10)
C75 H75A 0.9800
C75 H75B 0.9800
C75 H75C 0.9800
C76 H76A 0.9800
C76 H76B 0.9800
C76 H76C 0.9800
C77 H77A 0.9800
C77 H77B 0.9800
C77 H77C 0.9800
C78 H78A 0.9800
C78 H78B 0.9800
C78 H78C 0.9800
C79 H79A 0.9800
C79 H79B 0.9800
C79 H79C 0.9800
N3 C103 1.47(2)
N3 C101 1.55(2)
C101 C102 1.23(2)
C102 H10A 0.9800
C102 H10B 0.9800
C102 H10C 0.9800
C103 C104 1.09(2)
C104 H10D 0.9800
C104 H10E 0.9800
C104 H10F 0.9800
N4 C106 1.51(2)
N4 C108 1.56(3)
C105 C106 1.09(2)
C105 H10G 0.9800
C105 H10H 0.9800
C105 H10I 0.9800
C106 C108 1.92(3)
C107 C108 1.05(3)
C107 H10J 0.9800
C107 H10K 0.9800
C107 H10L 0.9800
